data_7211468
loop_
_publ_author_name
'Wang, Guan-E'
'Jiang, Xiao-Ming'
'Zhang, Ming-Jian'
'Chen, Hui-Fen'
'Liu, Bin-Wen'
'Wang, Ming-Sheng'
'Guo, Guo-Cong'

_publ_section_title
;
 Crystal structures and optical properties of iodoplumbates hybrids
 templated by in situ synthesized 1,4-diazabicyclo[2.2.2]octane
 derivatives
;
_journal_issue 47
_journal_name_full CrystEngComm
_journal_page_first 10399
_journal_paper_doi 10.1039/c3ce41720d
_journal_volume 15
_journal_year 2013
_chemical_formula_moiety 'C12 H26 N2, 0.5(I10 Pb3)'
_chemical_formula_sum 'C24 H52 I10 N4 Pb3'
_chemical_formula_weight 2287.27
_chemical_name_systematic
; 
 ? 
;
_space_group_IT_number 14
_symmetry_cell_setting monoclinic
_symmetry_space_group_name_Hall '-P 2yn'
_symmetry_space_group_name_H-M 'P 1 21/n 1'
_atom_sites_solution_hydrogens geom
_atom_sites_solution_primary direct
_atom_sites_solution_secondary difmap
_audit_creation_method SHELXL-97
_cell_angle_alpha 90.00
_cell_angle_beta 110.346(3)
_cell_angle_gamma 90.00
_cell_formula_units_Z 2
_cell_length_a 10.839(4)
_cell_length_b 20.008(6)
_cell_length_c 12.216(4)
_cell_measurement_reflns_used 7345
_cell_measurement_temperature 293(2)
_cell_measurement_theta_max 27.6296
_cell_measurement_theta_min 2.0485
_cell_volume 2484.0(14)
_computing_cell_refinement 'CrystalClear (Rigaku Inc., 2007)'
_computing_data_collection 'CrystalClear (Rigaku Inc., 2007)'
_computing_data_reduction 'CrystalClear (Rigaku Inc., 2007)'
_computing_publication_material 'Siemens SHELXTL^TM^ 5'
_computing_structure_refinement 'SHELXL-97 (Sheldrick, 1997)'
_computing_structure_solution 'SHELXS-97 (Sheldrick, 1990)'
_diffrn_ambient_temperature 293(2)
_diffrn_detector_area_resol_mean 28.5714
_diffrn_measured_fraction_theta_full 0.997
_diffrn_measured_fraction_theta_max 0.997
_diffrn_measurement_device_type 'Rigaku mercury'
_diffrn_measurement_method CCD_Profile_fitting
_diffrn_radiation_monochromator graphite
_diffrn_radiation_source 'fine-focus sealed tube'
_diffrn_radiation_type MoK\a
_diffrn_radiation_wavelength 0.71073
_diffrn_reflns_av_R_equivalents 0.0664
_diffrn_reflns_av_sigmaI/netI 0.0479
_diffrn_reflns_limit_h_max 13
_diffrn_reflns_limit_h_min -12
_diffrn_reflns_limit_k_max 24
_diffrn_reflns_limit_k_min -24
_diffrn_reflns_limit_l_max 14
_diffrn_reflns_limit_l_min -14
_diffrn_reflns_number 18127
_diffrn_reflns_theta_full 25.50
_diffrn_reflns_theta_max 25.50
_diffrn_reflns_theta_min 2.05
_exptl_absorpt_coefficient_mu 16.376
_exptl_absorpt_correction_T_max 1.0000
_exptl_absorpt_correction_T_min 0.5853
_exptl_absorpt_correction_type multi-scan
_exptl_absorpt_process_details 'Sphere (Rigaku CrystalClear)'
_exptl_crystal_colour yellow
_exptl_crystal_density_diffrn 3.058
_exptl_crystal_density_method 'not measured'
_exptl_crystal_description rod
_exptl_crystal_F_000 2000
_refine_diff_density_max 2.928
_refine_diff_density_min -2.394
_refine_diff_density_rms 0.219
_refine_ls_extinction_coef 0.00074(6)
_refine_ls_extinction_expression Fc^*^=kFc[1+0.001xFc^2^\l^3^/sin(2\q)]^-1/4^
_refine_ls_extinction_method SHELXL
_refine_ls_goodness_of_fit_ref 1.108
_refine_ls_hydrogen_treatment constr
_refine_ls_matrix_type full
_refine_ls_number_parameters 194
_refine_ls_number_reflns 4595
_refine_ls_number_restraints 102
_refine_ls_restrained_S_all 1.120
_refine_ls_R_factor_all 0.0599
_refine_ls_R_factor_gt 0.0511
_refine_ls_shift/su_max 0.003
_refine_ls_shift/su_mean 0.000
_refine_ls_structure_factor_coef Fsqd
_refine_ls_weighting_details 'calc w=1/[\s^2^(Fo^2^)+(0.0768P)^2^+0.7989P] where P=(Fo^2^+2Fc^2^)/3'
_refine_ls_weighting_scheme calc
_refine_ls_wR_factor_gt 0.1383
_refine_ls_wR_factor_ref 0.1463
_reflns_number_gt 3616
_reflns_number_total 4595
_reflns_threshold_expression >2sigma(I)
_cod_data_source_file c3ce41720d.txt
_cod_data_source_block Compound3
_cod_depositor_comments
;
The following automatic conversions were performed:

'_exptl_absorpt_correction_type' value 'Multi-scan' changed to
'multi-scan' according to
/home/saulius/struct/CIF-dictionaries/cif_core.dic dictionary named
'cif_core.dic' version 2.4.2 from 2011-04-26.

Automatic conversion script
Id: cif_fix_values 1891 2012-01-12 08:04:46Z andrius 
;
_cod_original_cell_volume 2483.9(14)
_cod_original_sg_symbol_H-M P21/n
_cod_database_code 7211468

loop_
_symmetry_equiv_pos_as_xyz
'x, y, z'
'-x+1/2, y+1/2, -z+1/2'
'-x, -y, -z'
'x-1/2, -y-1/2, z-1/2'

loop_
_atom_site_label
_atom_site_type_symbol
_atom_site_fract_x
_atom_site_fract_y
_atom_site_fract_z
_atom_site_U_iso_or_equiv
_atom_site_adp_type
_atom_site_occupancy
_atom_site_symmetry_multiplicity
_atom_site_calc_flag
_atom_site_refinement_flags
_atom_site_disorder_assembly
_atom_site_disorder_group
Pb1 Pb 0.47320(2) 0.544404(12) 1.16255(2) 0.05407(8) Uani 1 1 d . . .
Pb2 Pb 0.5000 0.5000 1.5000 0.05671(11) Uani 1 2 d S . .
I2 I 0.71869(5) 0.52207(2) 1.07785(4) 0.06202(14) Uani 1 1 d . . .
I5 I 0.66537(5) 0.60487(2) 1.40659(4) 0.06628(15) Uani 1 1 d . A .
I4 I 0.51515(6) 0.39729(2) 1.30546(5) 0.08779(19) Uani 1 1 d . A .
I1A I 0.44612(12) 0.68296(5) 1.03536(9) 0.0766(4) Uani 0.50 1 d P A 1
I1B I 0.38669(12) 0.67895(5) 1.05277(10) 0.0766(4) Uani 0.50 1 d P A 2
I3A I 0.24123(11) 0.54525(6) 1.28643(12) 0.0879(3) Uani 0.50 1 d P A 1
I3B I 0.25469(11) 0.57675(6) 1.27737(12) 0.0879(3) Uani 0.50 1 d P A 2
N2 N 0.9140(6) 0.6884(3) 0.9533(5) 0.079(2) Uani 1 1 d DU . .
N1 N 0.9842(7) 0.6523(4) 0.7834(6) 0.107(3) Uani 1 1 d DU . .
C4 C 1.0586(11) 0.7138(6) 0.8482(8) 0.156(4) Uani 1 1 d U . .
H4A H 1.0447 0.7509 0.7941 0.187 Uiso 1 1 calc R . .
H4B H 1.1522 0.7042 0.8789 0.187 Uiso 1 1 calc R . .
C10 C 0.8474(10) 0.7092(4) 1.0441(6) 0.132(4) Uani 1 1 d DU . .
H10A H 0.8196 0.7555 1.0313 0.158 Uiso 1 1 calc R . .
H10B H 0.7699 0.6819 1.0324 0.158 Uiso 1 1 calc R . .
C8 C 0.9975(11) 0.6005(5) 0.8659(8) 0.128(3) Uani 1 1 d U . .
H8A H 1.0897 0.5885 0.9001 0.154 Uiso 1 1 calc R . .
H8B H 0.9499 0.5615 0.8257 0.154 Uiso 1 1 calc R . .
C9 C 0.9485(10) 0.6188(4) 0.9600(8) 0.117(3) Uani 1 1 d U . .
H9A H 0.8719 0.5919 0.9538 0.140 Uiso 1 1 calc R . .
H9B H 1.0158 0.6096 1.0350 0.140 Uiso 1 1 calc R . .
C5 C 1.0119(12) 0.7335(6) 0.9489(9) 0.166(4) Uani 1 1 d U . .
H5A H 1.0854 0.7325 1.0221 0.200 Uiso 1 1 calc R . .
H5B H 0.9766 0.7785 0.9368 0.200 Uiso 1 1 calc R . .
C1 C 1.0841(9) 0.5921(7) 0.5277(8) 0.167(6) Uani 1 1 d DU . .
H1A H 1.0556 0.5541 0.4773 0.250 Uiso 1 1 calc R . .
H1B H 1.1785 0.5939 0.5573 0.250 Uiso 1 1 calc R . .
H1C H 1.0500 0.6322 0.4845 0.250 Uiso 1 1 calc R . .
C3 C 1.0526(12) 0.6461(5) 0.6929(8) 0.188(6) Uani 1 1 d DU . .
H3A H 1.0228 0.6828 0.6381 0.226 Uiso 1 1 calc R . .
H3B H 1.1463 0.6520 0.7332 0.226 Uiso 1 1 calc R . .
C12 C 0.8672(10) 0.7170(7) 1.2501(9) 0.230(5) Uani 1 1 d DU . .
H12A H 0.9259 0.7121 1.3292 0.346 Uiso 1 1 calc R . .
H12B H 0.7943 0.6868 1.2359 0.346 Uiso 1 1 calc R . .
H12C H 0.8352 0.7621 1.2373 0.346 Uiso 1 1 calc R . .
C11 C 0.9404(11) 0.7009(5) 1.1669(7) 0.165(5) Uani 1 1 d DU . .
H11A H 1.0149 0.7307 1.1814 0.199 Uiso 1 1 calc R . .
H11B H 0.9730 0.6553 1.1792 0.199 Uiso 1 1 calc R . .
C2 C 1.0342(12) 0.5863(6) 0.6280(9) 0.191(7) Uani 1 1 d DU . .
H2A H 0.9413 0.5752 0.5981 0.229 Uiso 1 1 calc R . .
H2B H 1.0803 0.5502 0.6790 0.229 Uiso 1 1 calc R . .
C6 C 0.8485(11) 0.6714(6) 0.7388(9) 0.134(5) Uani 1 1 d U . .
H6A H 0.7942 0.6322 0.7097 0.160 Uiso 1 1 calc R . .
H6B H 0.8339 0.7023 0.6745 0.160 Uiso 1 1 calc R . .
C7 C 0.8116(13) 0.7027(6) 0.8302(10) 0.151(4) Uani 1 1 d U . .
H7A H 0.7262 0.6861 0.8265 0.182 Uiso 1 1 calc R . .
H7B H 0.8043 0.7506 0.8173 0.182 Uiso 1 1 calc R . .

loop_
_atom_site_aniso_label
_atom_site_aniso_U_11
_atom_site_aniso_U_22
_atom_site_aniso_U_33
_atom_site_aniso_U_23
_atom_site_aniso_U_13
_atom_site_aniso_U_12
Pb1 0.06015(15) 0.05329(13) 0.04440(13) -0.00357(10) 0.01265(11) 0.00402(11)
Pb2 0.0700(2) 0.05555(18) 0.04950(18) -0.00658(14) 0.02695(15) -0.00571(16)
I2 0.0605(2) 0.0657(2) 0.0575(2) -0.0085(2) 0.0174(2) -0.0078(2)
I5 0.0779(3) 0.0731(3) 0.0426(2) -0.00130(19) 0.0143(2) -0.0225(2)
I4 0.1464(4) 0.0489(2) 0.0879(3) -0.0101(2) 0.0658(3) -0.0025(3)
I1A 0.0930(8) 0.0515(3) 0.0676(4) 0.0088(3) 0.0055(5) -0.0003(4)
I1B 0.0930(8) 0.0515(3) 0.0676(4) 0.0088(3) 0.0055(5) -0.0003(4)
I3A 0.0657(3) 0.0911(8) 0.1211(5) 0.0008(5) 0.0506(3) 0.0085(4)
I3B 0.0657(3) 0.0911(8) 0.1211(5) 0.0008(5) 0.0506(3) 0.0085(4)
N2 0.100(4) 0.053(3) 0.072(4) 0.009(3) 0.013(3) -0.012(3)
N1 0.128(5) 0.129(5) 0.071(4) 0.011(4) 0.043(4) -0.007(5)
C4 0.177(7) 0.197(8) 0.092(6) 0.018(6) 0.043(6) -0.113(6)
C10 0.220(9) 0.055(4) 0.129(7) 0.005(5) 0.072(7) -0.012(6)
C8 0.199(7) 0.110(6) 0.112(5) 0.043(5) 0.100(5) 0.059(6)
C9 0.189(6) 0.070(4) 0.137(6) 0.036(4) 0.115(5) 0.045(5)
C5 0.204(7) 0.208(8) 0.091(6) -0.011(6) 0.055(6) -0.137(6)
C1 0.119(7) 0.250(14) 0.163(9) 0.063(9) 0.091(6) 0.067(8)
C3 0.271(12) 0.123(8) 0.157(10) -0.014(8) 0.058(10) 0.013(10)
C12 0.363(9) 0.197(13) 0.263(8) 0.028(9) 0.274(6) -0.017(10)
C11 0.302(11) 0.063(5) 0.179(9) -0.011(6) 0.144(8) -0.011(7)
C2 0.178(11) 0.176(11) 0.187(11) -0.020(10) 0.024(11) 0.054(10)
C6 0.156(9) 0.129(7) 0.079(6) -0.001(6) -0.006(7) 0.020(7)
C7 0.151(6) 0.145(6) 0.141(6) -0.014(5) 0.030(4) 0.028(5)

loop_
_atom_type_symbol
_atom_type_description
_atom_type_scat_dispersion_real
_atom_type_scat_dispersion_imag
_atom_type_scat_source
C C 0.0033 0.0016 'International Tables Vol C Tables 4.2.6.8 and 6.1.1.4'
H H 0.0000 0.0000 'International Tables Vol C Tables 4.2.6.8 and 6.1.1.4'
N N 0.0061 0.0033 'International Tables Vol C Tables 4.2.6.8 and 6.1.1.4'
I I -0.4742 1.8119 'International Tables Vol C Tables 4.2.6.8 and 6.1.1.4'
Pb Pb -3.3944 10.1111 'International Tables Vol C Tables 4.2.6.8 and 6.1.1.4'

loop_
_geom_angle_atom_site_label_1
_geom_angle_atom_site_label_2
_geom_angle_atom_site_label_3
_geom_angle
_geom_angle_site_symmetry_1
_geom_angle_site_symmetry_3
I1B Pb1 I1A 13.78(4) . .
I1B Pb1 I2 98.39(3) . .
I1A Pb1 I2 84.76(3) . .
I1B Pb1 I3B 81.46(4) . .
I1A Pb1 I3B 94.70(4) . .
I2 Pb1 I3B 172.29(2) . .
I1B Pb1 I5 94.45(3) . .
I1A Pb1 I5 92.61(3) . .
I2 Pb1 I5 90.51(3) . .
I3B Pb1 I5 81.82(3) . .
I1B Pb1 I2 87.76(3) . 3_667
I1A Pb1 I2 89.64(3) . 3_667
I2 Pb1 I2 89.62(3) . 3_667
I3B Pb1 I2 98.07(3) . 3_667
I5 Pb1 I2 177.750(14) . 3_667
I1B Pb1 I3A 91.74(4) . .
I1A Pb1 I3A 105.24(3) . .
I2 Pb1 I3A 169.44(2) . .
I3B Pb1 I3A 11.35(3) . .
I5 Pb1 I3A 85.73(3) . .
I2 Pb1 I3A 93.75(3) 3_667 .
I1B Pb1 I4 167.72(3) . .
I1A Pb1 I4 177.65(2) . .
I2 Pb1 I4 93.888(19) . .
I3B Pb1 I4 86.38(3) . .
I5 Pb1 I4 85.48(2) . .
I2 Pb1 I4 92.27(2) 3_667 .
I3A Pb1 I4 76.00(3) . .
I4 Pb2 I4 180.000(1) . 3_668
I4 Pb2 I5 91.34(2) . 3_668
I4 Pb2 I5 88.66(2) 3_668 3_668
I4 Pb2 I5 88.66(2) . .
I4 Pb2 I5 91.34(2) 3_668 .
I5 Pb2 I5 180.0 3_668 .
I4 Pb2 I3A 99.57(3) . 3_668
I4 Pb2 I3A 80.43(3) 3_668 3_668
I5 Pb2 I3A 87.99(3) 3_668 3_668
I5 Pb2 I3A 92.01(3) . 3_668
I4 Pb2 I3A 80.43(3) . .
I4 Pb2 I3A 99.57(3) 3_668 .
I5 Pb2 I3A 92.01(3) 3_668 .
I5 Pb2 I3A 87.99(3) . .
I3A Pb2 I3A 180.0 3_668 .
Pb1 I2 Pb1 90.38(3) . 3_667
Pb2 I5 Pb1 79.77(2) . .
Pb2 I4 Pb1 77.92(3) . .
Pb2 I3A Pb1 77.66(4) . .
C5 N2 C9 116.0(8) . .
C5 N2 C7 97.9(8) . .
C9 N2 C7 108.5(7) . .
C5 N2 C10 113.1(7) . .
C9 N2 C10 113.0(7) . .
C7 N2 C10 106.6(7) . .
C8 N1 C6 107.6(9) . .
C8 N1 C4 108.3(7) . .
C6 N1 C4 105.6(9) . .
C8 N1 C3 119.9(8) . .
C6 N1 C3 115.9(7) . .
C4 N1 C3 97.9(8) . .
N1 C4 C5 111.0(9) . .
N1 C4 H4A 109.4 . .
C5 C4 H4A 109.4 . .
N1 C4 H4B 109.4 . .
C5 C4 H4B 109.4 . .
H4A C4 H4B 108.0 . .
C11 C10 N2 111.2(8) . .
C11 C10 H10A 109.4 . .
N2 C10 H10A 109.4 . .
C11 C10 H10B 109.4 . .
N2 C10 H10B 109.4 . .
H10A C10 H10B 108.0 . .
N1 C8 C9 113.6(8) . .
N1 C8 H8A 108.9 . .
C9 C8 H8A 108.9 . .
N1 C8 H8B 108.9 . .
C9 C8 H8B 108.9 . .
H8A C8 H8B 107.7 . .
N2 C9 C8 110.8(8) . .
N2 C9 H9A 109.5 . .
C8 C9 H9A 109.5 . .
N2 C9 H9B 109.5 . .
C8 C9 H9B 109.5 . .
H9A C9 H9B 108.1 . .
N2 C5 C4 109.2(9) . .
N2 C5 H5A 109.8 . .
C4 C5 H5A 109.8 . .
N2 C5 H5B 109.8 . .
C4 C5 H5B 109.8 . .
H5A C5 H5B 108.3 . .
C2 C1 H1A 109.5 . .
C2 C1 H1B 109.5 . .
H1A C1 H1B 109.5 . .
C2 C1 H1C 109.5 . .
H1A C1 H1C 109.5 . .
H1B C1 H1C 109.5 . .
C2 C3 N1 117.6(10) . .
C2 C3 H3A 107.9 . .
N1 C3 H3A 107.9 . .
C2 C3 H3B 107.9 . .
N1 C3 H3B 107.9 . .
H3A C3 H3B 107.2 . .
C11 C12 H12A 109.5 . .
C11 C12 H12B 109.5 . .
H12A C12 H12B 109.5 . .
C11 C12 H12C 109.5 . .
H12A C12 H12C 109.5 . .
H12B C12 H12C 109.5 . .
C10 C11 C12 108.6(9) . .
C10 C11 H11A 110.0 . .
C12 C11 H11A 110.0 . .
C10 C11 H11B 110.0 . .
C12 C11 H11B 110.0 . .
H11A C11 H11B 108.4 . .
C3 C2 C1 111.7(11) . .
C3 C2 H2A 109.3 . .
C1 C2 H2A 109.3 . .
C3 C2 H2B 109.3 . .
C1 C2 H2B 109.3 . .
H2A C2 H2B 107.9 . .
N1 C6 C7 110.1(8) . .
N1 C6 H6A 109.6 . .
C7 C6 H6A 109.6 . .
N1 C6 H6B 109.6 . .
C7 C6 H6B 109.6 . .
H6A C6 H6B 108.1 . .
C6 C7 N2 111.7(10) . .
C6 C7 H7A 109.3 . .
N2 C7 H7A 109.3 . .
C6 C7 H7B 109.3 . .
N2 C7 H7B 109.3 . .
H7A C7 H7B 107.9 . .

loop_
_geom_bond_atom_site_label_1
_geom_bond_atom_site_label_2
_geom_bond_distance
_geom_bond_site_symmetry_2
Pb1 I1B 3.0083(12) .
Pb1 I1A 3.1415(12) .
Pb1 I2 3.2038(11) .
Pb1 I3B 3.2101(17) .
Pb1 I5 3.2205(9) .
Pb1 I2 3.2360(9) 3_667
Pb1 I3A 3.3552(17) .
Pb1 I4 3.3714(10) .
Pb2 I4 3.1889(9) .
Pb2 I4 3.1889(9) 3_668
Pb2 I5 3.2155(8) 3_668
Pb2 I5 3.2155(8) .
Pb2 I3A 3.2256(13) 3_668
Pb2 I3A 3.2256(13) .
I2 Pb1 3.2360(9) 3_667
N2 C5 1.408(13) .
N2 C9 1.436(10) .
N2 C7 1.554(11) .
N2 C10 1.575(11) .
N1 C8 1.416(12) .
N1 C6 1.431(13) .
N1 C4 1.533(13) .
N1 C3 1.536(12) .
C4 C5 1.536(17) .
C4 H4A 0.9700 .
C4 H4B 0.9700 .
C10 C11 1.498(10) .
C10 H10A 0.9700 .
C10 H10B 0.9700 .
C8 C9 1.470(15) .
C8 H8A 0.9700 .
C8 H8B 0.9700 .
C9 H9A 0.9700 .
C9 H9B 0.9700 .
C5 H5A 0.9700 .
C5 H5B 0.9700 .
C1 C2 1.507(13) .
C1 H1A 0.9600 .
C1 H1B 0.9600 .
C1 H1C 0.9600 .
C3 C2 1.410(12) .
C3 H3A 0.9700 .
C3 H3B 0.9700 .
C12 C11 1.525(13) .
C12 H12A 0.9600 .
C12 H12B 0.9600 .
C12 H12C 0.9600 .
C11 H11A 0.9700 .
C11 H11B 0.9700 .
C2 H2A 0.9700 .
C2 H2B 0.9700 .
C6 C7 1.452(17) .
C6 H6A 0.9700 .
C6 H6B 0.9700 .
C7 H7A 0.9700 .
C7 H7B 0.9700 .
